data_7220018
loop_
_publ_author_name
'Zhang, Hong-Mei'
'Yang, Jin'
'Liu, Ying-Ying'
'Kang, Da-Wei'
'Ma, Jian-Fang'

_publ_section_title
;
 A family of coordination polymers assembled with a flexible
 hexacarboxylate ligand and auxiliary N-donor ligands: syntheses,
 structures, and physical properties
;
_journal_issue 16
_journal_name_full CrystEngComm
_journal_page_first 3181
_journal_paper_doi 10.1039/C5CE00181A
_journal_volume 17
_journal_year 2015
_chemical_formula_moiety 'C102 H88 Cu2 N6 O22'
_chemical_formula_sum 'C102 H88 Cu2 N6 O22'
_chemical_formula_weight 1876.86
_chemical_name_systematic
;
 ?
;
_space_group_IT_number 2
_symmetry_cell_setting triclinic
_symmetry_space_group_name_Hall '-P 1'
_symmetry_space_group_name_H-M 'P -1'
_atom_sites_solution_hydrogens geom
_atom_sites_solution_primary direct
_atom_sites_solution_secondary difmap
_audit_creation_method SHELXL-97
_audit_update_record
;
2015-03-04 deposited with the CCDC.
2015-03-16 downloaded from the CCDC.
;
_cell_angle_alpha 90.076(4)
_cell_angle_beta 95.216(4)
_cell_angle_gamma 90.973(4)
_cell_formula_units_Z 1
_cell_length_a 8.9200(5)
_cell_length_b 15.5240(8)
_cell_length_c 15.8610(8)
_cell_measurement_reflns_used 2819
_cell_measurement_temperature 293(2)
_cell_measurement_theta_max 29.2919
_cell_measurement_theta_min 2.8913
_cell_volume 2186.9(2)
_computing_cell_refinement 'CrysAlisPro(1.171.35.21) (Agilent Tech., 2012)'
_computing_data_collection 'CrysAlisPro(1.171.35.21) (Agilent Tech., 2012)'
_computing_data_reduction 'CrysAlisPro(1.171.35.21) (Agilent Tech., 2012)'
_computing_structure_refinement 'SHELXL-97 (Sheldrick, 2008)'
_computing_structure_solution 'SHELXS-97 (Sheldrick, 2008)'
_diffrn_ambient_temperature 293(2)
_diffrn_detector_area_resol_mean 10.0
_diffrn_measured_fraction_theta_full 0.996
_diffrn_measured_fraction_theta_max 0.995
_diffrn_measurement_device_type 'Oxford Diffraction Gemini R Ultra'
_diffrn_measurement_method '\w scan'
_diffrn_radiation_monochromator graphite
_diffrn_radiation_source 'fine-focus sealed tube'
_diffrn_radiation_type MoK\a
_diffrn_radiation_wavelength 0.71069
_diffrn_reflns_av_R_equivalents 0.0315
_diffrn_reflns_av_sigmaI/netI 0.0633
_diffrn_reflns_limit_h_max 9
_diffrn_reflns_limit_h_min -10
_diffrn_reflns_limit_k_max 17
_diffrn_reflns_limit_k_min -18
_diffrn_reflns_limit_l_max 19
_diffrn_reflns_limit_l_min -18
_diffrn_reflns_number 13498
_diffrn_reflns_theta_full 25.00
_diffrn_reflns_theta_max 25.35
_diffrn_reflns_theta_min 2.90
_exptl_absorpt_coefficient_mu 0.568
_exptl_absorpt_correction_T_max 0.9146
_exptl_absorpt_correction_T_min 0.8852
_exptl_absorpt_process_details
;
CrysAlis (Oxford Diffraction, 2006)
;
_exptl_crystal_colour blue
_exptl_crystal_density_diffrn 1.425
_exptl_crystal_density_method 'not measured'
_exptl_crystal_description block
_exptl_crystal_F_000 976
_exptl_crystal_size_max 0.22
_exptl_crystal_size_mid 0.20
_exptl_crystal_size_min 0.16
_refine_diff_density_max 0.273
_refine_diff_density_min -0.395
_refine_diff_density_rms 0.061
_refine_ls_extinction_method none
_refine_ls_goodness_of_fit_ref 1.025
_refine_ls_hydrogen_treatment mixed
_refine_ls_matrix_type full
_refine_ls_number_parameters 604
_refine_ls_number_reflns 7963
_refine_ls_number_restraints 3
_refine_ls_restrained_S_all 1.025
_refine_ls_R_factor_all 0.0926
_refine_ls_R_factor_gt 0.0591
_refine_ls_shift/su_max 0.000
_refine_ls_shift/su_mean 0.000
_refine_ls_structure_factor_coef Fsqd
_refine_ls_weighting_details 'calc w=1/[\s^2^(Fo^2^)+(0.0764P)^2^+0.7688P] where P=(Fo^2^+2Fc^2^)/3'
_refine_ls_weighting_scheme calc
_refine_ls_wR_factor_gt 0.1386
_refine_ls_wR_factor_ref 0.1620
_reflns_number_gt 5589
_reflns_number_total 7963
_reflns_threshold_expression >2\s(I)
_cod_data_source_file c5ce00181a2.cif
_cod_data_source_block Compound-9
_cod_depositor_comments 'Adding full bibliography for 7220010--7220018.cif.'
_cod_database_code 7220018

loop_
_symmetry_equiv_pos_as_xyz
'x, y, z'
'-x, -y, -z'

loop_
_atom_site_label
_atom_site_type_symbol
_atom_site_fract_x
_atom_site_fract_y
_atom_site_fract_z
_atom_site_U_iso_or_equiv
_atom_site_adp_type
_atom_site_occupancy
_atom_site_symmetry_multiplicity
_atom_site_calc_flag
_atom_site_refinement_flags
Cu1 Cu 0.37471(4) 0.10336(3) 0.16974(3) 0.04314(17) Uani 1 1 d .
C1 C 0.0801(4) 0.1130(3) 0.2445(3) 0.0583(11) Uani 1 1 d .
H1 H 0.0977 0.1722 0.2477 0.070 Uiso 1 1 calc R
C2 C -0.0472(5) 0.0791(3) 0.2746(3) 0.0659(12) Uani 1 1 d .
H2 H -0.1148 0.1153 0.2977 0.079 Uiso 1 1 calc R
C3 C -0.0747(4) -0.0060(3) 0.2708(3) 0.0642(12) Uani 1 1 d .
H3 H -0.1611 -0.0293 0.2911 0.077 Uiso 1 1 calc R
C4 C 0.0272(4) -0.0586(3) 0.2363(3) 0.0576(11) Uani 1 1 d .
H4 H 0.0106 -0.1178 0.2328 0.069 Uiso 1 1 calc R
C5 C 0.1539(4) -0.0215(3) 0.2072(2) 0.0453(9) Uani 1 1 d .
C6 C 0.2727(4) -0.0697(3) 0.1696(2) 0.0443(9) Uani 1 1 d .
C7 C 0.2808(4) -0.1572(3) 0.1604(2) 0.0511(10) Uani 1 1 d .
H7 H 0.2037 -0.1928 0.1767 0.061 Uiso 1 1 calc R
C8 C 0.4045(4) -0.1930(3) 0.1265(2) 0.0468(9) Uani 1 1 d .
C9 C 0.5146(4) -0.1372(3) 0.1022(2) 0.0458(9) Uani 1 1 d .
H9 H 0.5977 -0.1586 0.0782 0.055 Uiso 1 1 calc R
C10 C 0.5015(4) -0.0501(2) 0.1134(2) 0.0406(8) Uani 1 1 d .
C11 C 0.6102(4) 0.0181(2) 0.0939(2) 0.0401(8) Uani 1 1 d .
C12 C 0.7443(4) 0.0044(3) 0.0598(2) 0.0511(10) Uani 1 1 d .
H12 H 0.7722 -0.0509 0.0460 0.061 Uiso 1 1 calc R
C13 C 0.8359(4) 0.0739(3) 0.0466(3) 0.0567(11) Uani 1 1 d .
H13 H 0.9267 0.0660 0.0234 0.068 Uiso 1 1 calc R
C14 C 0.7940(4) 0.1544(3) 0.0676(3) 0.0605(11) Uani 1 1 d .
H14 H 0.8564 0.2018 0.0596 0.073 Uiso 1 1 calc R
C15 C 0.6582(4) 0.1648(3) 0.1006(3) 0.0539(10) Uani 1 1 d .
H15 H 0.6287 0.2198 0.1143 0.065 Uiso 1 1 calc R
C16 C 0.4196(4) -0.2874(3) 0.1211(3) 0.0544(10) Uani 1 1 d .
C17 C 0.3196(6) -0.3434(3) 0.1523(3) 0.0768(14) Uani 1 1 d .
H17 H 0.2334 -0.3219 0.1730 0.092 Uiso 1 1 calc R
C18 C 0.3418(6) -0.4304(3) 0.1542(4) 0.0835(15) Uani 1 1 d .
H18 H 0.2697 -0.4662 0.1757 0.100 Uiso 1 1 calc R
C19 C 0.4641(6) -0.4659(3) 0.1261(4) 0.0809(15) Uani 1 1 d .
C20 C 0.5599(6) -0.4110(4) 0.0897(5) 0.109(2) Uani 1 1 d .
H20 H 0.6423 -0.4334 0.0658 0.130 Uiso 1 1 calc R
C21 C 0.5388(6) -0.3231(3) 0.0872(4) 0.0891(17) Uani 1 1 d .
H21 H 0.6071 -0.2878 0.0619 0.107 Uiso 1 1 calc R
C22 C 0.4944(7) -0.5607(3) 0.1344(5) 0.117(2) Uani 1 1 d .
H22A H 0.5867 -0.5733 0.1106 0.175 Uiso 1 1 calc R
H22B H 0.4131 -0.5929 0.1049 0.175 Uiso 1 1 calc R
H22C H 0.5027 -0.5763 0.1932 0.175 Uiso 1 1 calc R
C23 C 0.2185(4) 0.2393(2) 0.0921(2) 0.0444(9) Uani 1 1 d .
C24 C 0.1216(4) 0.3153(2) 0.1056(2) 0.0418(9) Uani 1 1 d .
C25 C 0.0298(5) 0.3497(3) 0.0403(3) 0.0577(11) Uani 1 1 d .
H25 H 0.0328 0.3286 -0.0144 0.069 Uiso 1 1 calc R
C26 C -0.0649(5) 0.4142(3) 0.0552(3) 0.0708(13) Uani 1 1 d .
H26 H -0.1268 0.4366 0.0105 0.085 Uiso 1 1 calc R
C27 C -0.0710(5) 0.4468(3) 0.1347(3) 0.0656(12) Uani 1 1 d .
H27 H -0.1358 0.4914 0.1440 0.079 Uiso 1 1 calc R
C28 C 0.0198(4) 0.4129(3) 0.2011(2) 0.0488(9) Uani 1 1 d .
C29 C 0.1182(4) 0.3482(2) 0.1867(2) 0.0425(9) Uani 1 1 d .
H29 H 0.1818 0.3266 0.2312 0.051 Uiso 1 1 calc R
C30 C 0.0925(4) 0.4169(3) 0.3498(2) 0.0506(10) Uani 1 1 d .
H30A H 0.1981 0.4299 0.3449 0.061 Uiso 1 1 calc R
H30B H 0.0795 0.3549 0.3540 0.061 Uiso 1 1 calc R
C31 C 0.0413(4) 0.4605(2) 0.4270(2) 0.0457(9) Uani 1 1 d .
C32 C 0.1078(4) 0.5383(2) 0.4537(2) 0.0449(9) Uani 1 1 d .
C33 C 0.2191(4) 0.5821(3) 0.4025(3) 0.0558(11) Uani 1 1 d .
H33A H 0.1882 0.5751 0.3426 0.067 Uiso 1 1 calc R
H33B H 0.2246 0.6432 0.4155 0.067 Uiso 1 1 calc R
C34 C 0.4779(5) 0.5816(3) 0.3841(3) 0.0579(11) Uani 1 1 d .
C35 C 0.5871(5) 0.5266(4) 0.3670(3) 0.0833(15) Uani 1 1 d .
H35 H 0.5776 0.4681 0.3787 0.100 Uiso 1 1 calc R
C36 C 0.7127(6) 0.5583(5) 0.3321(4) 0.112(2) Uani 1 1 d .
H36 H 0.7882 0.5207 0.3203 0.135 Uiso 1 1 calc R
C37 C 0.7282(6) 0.6435(4) 0.3147(4) 0.0921(18) Uani 1 1 d .
H37 H 0.8137 0.6641 0.2913 0.111 Uiso 1 1 calc R
C38 C 0.6176(5) 0.6982(3) 0.3318(3) 0.0663(12) Uani 1 1 d .
C39 C 0.4904(4) 0.6669(3) 0.3664(3) 0.0605(11) Uani 1 1 d .
H39 H 0.4139 0.7041 0.3775 0.073 Uiso 1 1 calc R
C40 C 0.6340(6) 0.7911(4) 0.3133(3) 0.0754(14) Uani 1 1 d .
C41 C -0.0675(4) 0.4229(2) 0.4722(2) 0.0463(9) Uani 1 1 d .
C42 C -0.1516(4) 0.3421(2) 0.4411(3) 0.0512(10) Uani 1 1 d .
H42A H -0.2584 0.3481 0.4462 0.061 Uiso 1 1 calc R
H42B H -0.1374 0.3321 0.3819 0.061 Uiso 1 1 calc R
C43 C -0.1703(4) 0.1954(2) 0.4797(3) 0.0486(10) Uani 1 1 d .
C44 C -0.1266(6) 0.1333(3) 0.5375(3) 0.0804(16) Uani 1 1 d .
H44 H -0.0518 0.1453 0.5809 0.096 Uiso 1 1 calc R
C45 C -0.1944(7) 0.0530(3) 0.5308(4) 0.100(2) Uani 1 1 d .
H45 H -0.1673 0.0114 0.5712 0.120 Uiso 1 1 calc R
C46 C -0.3007(6) 0.0335(3) 0.4660(3) 0.0728(14) Uani 1 1 d .
H46 H -0.3437 -0.0215 0.4613 0.087 Uiso 1 1 calc R
C47 C -0.3438(4) 0.0958(2) 0.4077(2) 0.0449(9) Uani 1 1 d .
C48 C -0.2783(4) 0.1772(2) 0.4151(2) 0.0408(8) Uani 1 1 d .
H48 H -0.3079 0.2196 0.3760 0.049 Uiso 1 1 calc R
C49 C -0.4531(4) 0.0749(3) 0.3329(2) 0.0455(9) Uani 1 1 d .
C50 C -0.7416(8) 0.1992(5) 0.4483(5) 0.126(2) Uani 1 1 d .
H50A H -0.7471 0.1914 0.5079 0.189 Uiso 1 1 calc R
H50B H -0.7037 0.1479 0.4245 0.189 Uiso 1 1 calc R
H50C H -0.8402 0.2105 0.4216 0.189 Uiso 1 1 calc R
C51 C -0.6391(8) 0.2731(5) 0.4341(4) 0.107(2) Uani 1 1 d .
H51A H -0.6761 0.3240 0.4603 0.128 Uiso 1 1 calc R
H51B H -0.5401 0.2613 0.4618 0.128 Uiso 1 1 calc R
N1 N 0.1789(3) 0.0638(2) 0.21108(19) 0.0463(8) Uani 1 1 d .
N2 N 0.3818(3) -0.0183(2) 0.14638(18) 0.0416(7) Uani 1 1 d .
N3 N 0.5684(3) 0.0980(2) 0.11334(18) 0.0424(7) Uani 1 1 d .
O1 O 0.3148(3) 0.22176(17) 0.15306(16) 0.0484(6) Uani 1 1 d .
O2 O 0.1992(3) 0.1983(2) 0.02587(17) 0.0661(8) Uani 1 1 d .
O3 O 0.0036(3) 0.44837(19) 0.27855(17) 0.0601(8) Uani 1 1 d .
O4 O 0.3592(3) 0.5453(2) 0.4220(2) 0.0738(9) Uani 1 1 d .
O5 O 0.7346(4) 0.8195(3) 0.2747(3) 0.1091(14) Uani 1 1 d .
O7 O -0.0953(3) 0.27242(17) 0.49055(18) 0.0571(7) Uani 1 1 d .
O8 O -0.5052(3) 0.13559(18) 0.28894(16) 0.0506(7) Uani 1 1 d .
O9 O -0.4821(4) -0.0012(2) 0.3163(2) 0.0879(11) Uani 1 1 d .
O10 O -0.6253(5) 0.2903(3) 0.3482(2) 0.1069(14) Uani 1 1 d .
H10 H -0.5646 0.2573 0.3303 0.160 Uiso 1 1 calc R
O6 O 0.5303(4) 0.8373(2) 0.3438(3) 0.0871(11) Uani 1 1 d .
H6 H 0.548(7) 0.897(5) 0.334(4) 0.131 Uiso 1 1 d .
O1W O 0.0775(4) 0.2389(4) -0.1448(3) 0.1230(16) Uani 1 1 d D
H1A H 0.130(7) 0.238(6) -0.0925(17) 0.184 Uiso 1 1 d D
H1B H 0.147(6) 0.226(6) -0.181(3) 0.184 Uiso 1 1 d D

loop_
_atom_site_aniso_label
_atom_site_aniso_U_11
_atom_site_aniso_U_22
_atom_site_aniso_U_33
_atom_site_aniso_U_23
_atom_site_aniso_U_13
_atom_site_aniso_U_12
Cu1 0.0436(3) 0.0422(3) 0.0451(3) -0.0097(2) 0.01250(19) 0.00092(19)
C1 0.061(2) 0.052(3) 0.065(3) -0.009(2) 0.024(2) 0.003(2)
C2 0.060(2) 0.067(3) 0.076(3) -0.011(3) 0.031(2) 0.002(2)
C3 0.050(2) 0.079(4) 0.068(3) -0.006(3) 0.026(2) -0.004(2)
C4 0.054(2) 0.058(3) 0.063(3) -0.003(2) 0.014(2) -0.006(2)
C5 0.0418(19) 0.055(3) 0.041(2) -0.0057(18) 0.0098(16) -0.0008(17)
C6 0.0411(19) 0.052(3) 0.040(2) -0.0076(18) 0.0086(16) -0.0024(17)
C7 0.051(2) 0.051(3) 0.052(2) -0.005(2) 0.0112(18) -0.0095(18)
C8 0.055(2) 0.043(2) 0.042(2) -0.0052(18) 0.0030(17) -0.0001(18)
C9 0.0457(19) 0.049(2) 0.045(2) -0.0090(18) 0.0112(16) 0.0029(17)
C10 0.0419(18) 0.047(2) 0.0337(18) -0.0087(17) 0.0080(15) -0.0004(16)
C11 0.0401(18) 0.043(2) 0.0371(19) -0.0063(17) 0.0041(15) 0.0033(16)
C12 0.045(2) 0.055(3) 0.055(2) -0.013(2) 0.0087(18) 0.0045(18)
C13 0.0383(19) 0.069(3) 0.065(3) -0.002(2) 0.0156(18) 0.002(2)
C14 0.052(2) 0.063(3) 0.067(3) -0.005(2) 0.012(2) -0.015(2)
C15 0.056(2) 0.045(2) 0.061(3) -0.006(2) 0.013(2) -0.0026(19)
C16 0.053(2) 0.051(3) 0.059(3) -0.004(2) 0.0045(19) -0.0011(19)
C17 0.092(3) 0.052(3) 0.091(4) -0.009(3) 0.033(3) -0.012(3)
C18 0.099(4) 0.053(3) 0.101(4) 0.000(3) 0.027(3) -0.020(3)
C19 0.076(3) 0.045(3) 0.119(4) 0.001(3) -0.003(3) -0.005(3)
C20 0.078(3) 0.057(4) 0.196(7) 0.006(4) 0.041(4) 0.013(3)
C21 0.075(3) 0.049(3) 0.148(5) 0.004(3) 0.035(3) 0.002(2)
C22 0.097(4) 0.050(3) 0.201(7) 0.011(4) 0.007(4) -0.008(3)
C23 0.046(2) 0.048(2) 0.041(2) -0.0042(18) 0.0169(17) -0.0039(17)
C24 0.0436(18) 0.041(2) 0.043(2) -0.0011(17) 0.0142(16) 0.0009(16)
C25 0.069(3) 0.063(3) 0.042(2) 0.002(2) 0.009(2) 0.008(2)
C26 0.083(3) 0.071(3) 0.057(3) 0.004(2) -0.001(2) 0.027(3)
C27 0.066(3) 0.064(3) 0.068(3) 0.001(2) 0.005(2) 0.029(2)
C28 0.053(2) 0.046(2) 0.049(2) -0.0028(19) 0.0140(18) 0.0076(18)
C29 0.0418(18) 0.045(2) 0.043(2) -0.0034(17) 0.0113(16) 0.0045(16)
C30 0.057(2) 0.046(2) 0.050(2) -0.0119(19) 0.0131(19) 0.0067(18)
C31 0.052(2) 0.039(2) 0.047(2) -0.0111(18) 0.0140(17) -0.0012(17)
C32 0.0463(19) 0.039(2) 0.052(2) -0.0040(18) 0.0155(17) -0.0011(16)
C33 0.053(2) 0.048(3) 0.069(3) -0.005(2) 0.019(2) -0.0016(19)
C34 0.059(2) 0.056(3) 0.061(3) 0.003(2) 0.018(2) 0.004(2)
C35 0.083(3) 0.077(4) 0.095(4) 0.024(3) 0.032(3) 0.029(3)
C36 0.092(4) 0.123(6) 0.133(5) 0.049(5) 0.060(4) 0.059(4)
C37 0.066(3) 0.103(5) 0.114(5) 0.039(4) 0.035(3) 0.024(3)
C38 0.060(3) 0.074(3) 0.066(3) 0.004(2) 0.013(2) -0.006(2)
C39 0.051(2) 0.056(3) 0.076(3) -0.001(2) 0.018(2) -0.001(2)
C40 0.068(3) 0.083(4) 0.075(3) 0.007(3) 0.008(3) -0.016(3)
C41 0.054(2) 0.033(2) 0.052(2) -0.0104(17) 0.0090(18) -0.0044(17)
C42 0.062(2) 0.037(2) 0.054(2) -0.0071(19) 0.0040(19) -0.0073(18)
C43 0.051(2) 0.037(2) 0.057(2) -0.0057(19) 0.0032(18) -0.0042(17)
C44 0.098(4) 0.058(3) 0.076(3) 0.010(3) -0.033(3) -0.015(3)
C45 0.136(5) 0.062(4) 0.090(4) 0.030(3) -0.050(4) -0.027(3)
C46 0.098(3) 0.045(3) 0.070(3) 0.011(2) -0.017(3) -0.021(2)
C47 0.050(2) 0.040(2) 0.045(2) -0.0039(18) 0.0080(17) -0.0039(17)
C48 0.0455(19) 0.035(2) 0.042(2) -0.0026(16) 0.0072(16) 0.0013(16)
C49 0.052(2) 0.042(2) 0.044(2) -0.0050(19) 0.0097(17) -0.0070(18)
C50 0.126(6) 0.139(7) 0.114(5) 0.007(5) 0.013(4) 0.022(5)
C51 0.120(5) 0.129(6) 0.070(4) -0.023(4) -0.008(3) 0.056(5)
N1 0.0465(16) 0.048(2) 0.0458(18) -0.0077(15) 0.0140(14) 0.0006(14)
N2 0.0434(15) 0.0444(19) 0.0382(16) -0.0091(14) 0.0108(13) -0.0006(14)
N3 0.0438(16) 0.0424(19) 0.0419(17) -0.0055(14) 0.0086(13) 0.0003(14)
O1 0.0509(14) 0.0444(16) 0.0516(16) -0.0091(13) 0.0125(13) 0.0059(12)
O2 0.0818(19) 0.069(2) 0.0487(16) -0.0226(15) 0.0077(14) 0.0190(16)
O3 0.0707(17) 0.0602(19) 0.0517(17) -0.0115(14) 0.0139(14) 0.0264(15)
O4 0.0588(17) 0.062(2) 0.105(3) 0.0179(18) 0.0271(17) -0.0007(15)
O5 0.098(3) 0.112(3) 0.121(3) 0.008(3) 0.042(2) -0.046(2)
O7 0.0582(15) 0.0397(16) 0.0709(19) -0.0078(14) -0.0062(14) -0.0081(13)
O8 0.0606(15) 0.0429(16) 0.0469(15) -0.0072(13) -0.0022(12) 0.0021(13)
O9 0.130(3) 0.043(2) 0.082(2) -0.0015(17) -0.036(2) -0.0220(19)
O10 0.151(3) 0.099(3) 0.072(2) -0.010(2) 0.008(2) 0.058(3)
O6 0.102(3) 0.055(2) 0.107(3) 0.007(2) 0.031(2) -0.007(2)
O1W 0.094(3) 0.172(5) 0.103(3) -0.044(3) 0.012(2) -0.003(3)

loop_
_atom_type_symbol
_atom_type_description
_atom_type_scat_dispersion_real
_atom_type_scat_dispersion_imag
_atom_type_scat_source
C C 0.0033 0.0016 'International Tables Vol C Tables 4.2.6.8 and 6.1.1.4'
H H 0.0000 0.0000 'International Tables Vol C Tables 4.2.6.8 and 6.1.1.4'
N N 0.0061 0.0033 'International Tables Vol C Tables 4.2.6.8 and 6.1.1.4'
O O 0.0106 0.0060 'International Tables Vol C Tables 4.2.6.8 and 6.1.1.4'
Cu Cu 0.3201 1.2651 'International Tables Vol C Tables 4.2.6.8 and 6.1.1.4'

loop_
_geom_angle_atom_site_label_1
_geom_angle_atom_site_label_2
_geom_angle_atom_site_label_3
_geom_angle
_geom_angle_site_symmetry_1
_geom_angle_site_symmetry_3
N2 Cu1 O1 157.41(11) . .
N2 Cu1 N1 79.72(12) . .
O1 Cu1 N1 94.91(12) . .
N2 Cu1 N3 79.44(12) . .
O1 Cu1 N3 103.21(12) . .
N1 Cu1 N3 158.94(13) . .
N2 Cu1 O8 111.52(11) . 1_655
O1 Cu1 O8 90.94(11) . 1_655
N1 Cu1 O8 99.03(11) . 1_655
N3 Cu1 O8 91.39(11) . 1_655
N1 C1 C2 121.7(4) . .
N1 C1 H1 119.1 . .
C2 C1 H1 119.1 . .
C3 C2 C1 120.2(4) . .
C3 C2 H2 119.9 . .
C1 C2 H2 119.9 . .
C2 C3 C4 119.0(4) . .
C2 C3 H3 120.5 . .
C4 C3 H3 120.5 . .
C5 C4 C3 118.7(4) . .
C5 C4 H4 120.7 . .
C3 C4 H4 120.7 . .
N1 C5 C4 121.4(4) . .
N1 C5 C6 114.0(3) . .
C4 C5 C6 124.6(4) . .
N2 C6 C7 120.5(3) . .
N2 C6 C5 112.3(3) . .
C7 C6 C5 127.2(3) . .
C6 C7 C8 120.1(4) . .
C6 C7 H7 120.0 . .
C8 C7 H7 120.0 . .
C9 C8 C7 117.6(4) . .
C9 C8 C16 121.6(3) . .
C7 C8 C16 120.7(4) . .
C10 C9 C8 120.0 . .
C10 C9 H9 120.0 . .
C8 C9 H9 120.0 . .
N2 C10 C9 120.7(3) . .
N2 C10 C11 112.1(3) . .
C9 C10 C11 127.2(3) . .
N3 C11 C12 121.0(3) . .
N3 C11 C10 113.9(3) . .
C12 C11 C10 125.0(3) . .
C13 C12 C11 118.7(4) . .
C13 C12 H12 120.7 . .
C11 C12 H12 120.7 . .
C14 C13 C12 120.0 . .
C14 C13 H13 120.0 . .
C12 C13 H13 120.0 . .
C13 C14 C15 119.0(4) . .
C13 C14 H14 120.5 . .
C15 C14 H14 120.5 . .
N3 C15 C14 121.5(4) . .
N3 C15 H15 119.3 . .
C14 C15 H15 119.3 . .
C21 C16 C17 116.2(4) . .
C21 C16 C8 121.3(4) . .
C17 C16 C8 122.4(4) . .
C16 C17 C18 122.1(5) . .
C16 C17 H17 119.0 . .
C18 C17 H17 119.0 . .
C19 C18 C17 122.1(5) . .
C19 C18 H18 118.9 . .
C17 C18 H18 118.9 . .
C18 C19 C20 116.1(5) . .
C18 C19 C22 122.1(5) . .
C20 C19 C22 121.8(5) . .
C19 C20 C21 122.2(5) . .
C19 C20 H20 118.9 . .
C21 C20 H20 118.9 . .
C16 C21 C20 121.0(5) . .
C16 C21 H21 119.5 . .
C20 C21 H21 119.5 . .
C19 C22 H22A 109.5 . .
C19 C22 H22B 109.5 . .
H22A C22 H22B 109.5 . .
C19 C22 H22C 109.5 . .
H22A C22 H22C 109.5 . .
H22B C22 H22C 109.5 . .
O2 C23 O1 124.7(4) . .
O2 C23 C24 119.7(3) . .
O1 C23 C24 115.5(3) . .
C25 C24 C29 119.4(3) . .
C25 C24 C23 121.4(3) . .
C29 C24 C23 119.1(3) . .
C26 C25 C24 120.4(4) . .
C26 C25 H25 119.8 . .
C24 C25 H25 119.8 . .
C25 C26 C27 121.1(4) . .
C25 C26 H26 119.5 . .
C27 C26 H26 119.5 . .
C26 C27 C28 119.4(4) . .
C26 C27 H27 120.3 . .
C28 C27 H27 120.3 . .
O3 C28 C29 124.6(3) . .
O3 C28 C27 115.2(3) . .
C29 C28 C27 120.2(4) . .
C28 C29 C24 119.5(3) . .
C28 C29 H29 120.2 . .
C24 C29 H29 120.2 . .
O3 C30 C31 107.4(3) . .
O3 C30 H30A 110.2 . .
C31 C30 H30A 110.2 . .
O3 C30 H30B 110.2 . .
C31 C30 H30B 110.2 . .
H30A C30 H30B 108.5 . .
C41 C31 C32 120.0 . .
C41 C31 C30 120.9(3) . .
C32 C31 C30 119.1(3) . .
C31 C32 C41 119.7(3) . 2_566
C31 C32 C33 120.4(3) . .
C41 C32 C33 119.9(3) 2_566 .
O4 C33 C32 108.5(4) . .
O4 C33 H33A 110.0 . .
C32 C33 H33A 110.0 . .
O4 C33 H33B 110.0 . .
C32 C33 H33B 110.0 . .
H33A C33 H33B 108.4 . .
C35 C34 C39 120.7(4) . .
C35 C34 O4 115.4(4) . .
C39 C34 O4 123.8(4) . .
C34 C35 C36 119.1(5) . .
C34 C35 H35 120.5 . .
C36 C35 H35 120.5 . .
C37 C36 C35 121.2(5) . .
C37 C36 H36 119.4 . .
C35 C36 H36 119.4 . .
C36 C37 C38 119.3(5) . .
C36 C37 H37 120.3 . .
C38 C37 H37 120.3 . .
C37 C38 C39 120.0 . .
C37 C38 C40 119.6(5) . .
C39 C38 C40 120.4(4) . .
C34 C39 C38 119.7(4) . .
C34 C39 H39 120.1 . .
C38 C39 H39 120.1 . .
O5 C40 O6 124.9(5) . .
O5 C40 C38 122.4(5) . .
O6 C40 C38 112.7(4) . .
C31 C41 C32 120.2(3) . 2_566
C31 C41 C42 121.4(3) . .
C32 C41 C42 118.2(3) 2_566 .
O7 C42 C41 108.2(3) . .
O7 C42 H42A 110.1 . .
C41 C42 H42A 110.1 . .
O7 C42 H42B 110.1 . .
C41 C42 H42B 110.1 . .
H42A C42 H42B 108.4 . .
O7 C43 C48 124.6(4) . .
O7 C43 C44 115.2(3) . .
C48 C43 C44 120.2(4) . .
C43 C44 C45 119.3(4) . .
C43 C44 H44 120.3 . .
C45 C44 H44 120.3 . .
C46 C45 C44 121.1(5) . .
C46 C45 H45 119.4 . .
C44 C45 H45 119.4 . .
C45 C46 C47 119.4(4) . .
C45 C46 H46 120.3 . .
C47 C46 H46 120.3 . .
C46 C47 C48 119.7(3) . .
C46 C47 C49 120.6(4) . .
C48 C47 C49 119.5(4) . .
C43 C48 C47 120.2(4) . .
C43 C48 H48 119.9 . .
C47 C48 H48 119.9 . .
O9 C49 O8 123.5(4) . .
O9 C49 C47 118.4(4) . .
O8 C49 C47 118.1(3) . .
C51 C50 H50A 109.5 . .
C51 C50 H50B 109.5 . .
H50A C50 H50B 109.5 . .
C51 C50 H50C 109.5 . .
H50A C50 H50C 109.5 . .
H50B C50 H50C 109.5 . .
O10 C51 C50 113.7(5) . .
O10 C51 H51A 108.8 . .
C50 C51 H51A 108.8 . .
O10 C51 H51B 108.8 . .
C50 C51 H51B 108.8 . .
H51A C51 H51B 107.7 . .
C1 N1 C5 119.0(3) . .
C1 N1 Cu1 126.2(3) . .
C5 N1 Cu1 114.7(2) . .
C6 N2 C10 121.2(3) . .
C6 N2 Cu1 119.1(2) . .
C10 N2 Cu1 119.5(3) . .
C15 N3 C11 119.8(3) . .
C15 N3 Cu1 125.3(3) . .
C11 N3 Cu1 114.7(2) . .
C23 O1 Cu1 118.8(2) . .
C28 O3 C30 118.6(3) . .
C34 O4 C33 116.4(3) . .
C43 O7 C42 117.1(3) . .
C49 O8 Cu1 117.1(2) . 1_455
C51 O10 H10 109.5 . .
C40 O6 H6 111(4) . .
H1A O1W H1B 104.2(15) . .

loop_
_geom_bond_atom_site_label_1
_geom_bond_atom_site_label_2
_geom_bond_distance
_geom_bond_site_symmetry_2
Cu1 N2 1.928(3) .
Cu1 O1 1.935(3) .
Cu1 N1 2.008(3) .
Cu1 N3 2.020(3) .
Cu1 O8 2.141(2) 1_655
C1 N1 1.322(5) .
C1 C2 1.368(6) .
C1 H1 0.9300 .
C2 C3 1.341(6) .
C2 H2 0.9300 .
C3 C4 1.380(6) .
C3 H3 0.9300 .
C4 C5 1.377(5) .
C4 H4 0.9300 .
C5 N1 1.339(5) .
C5 C6 1.476(5) .
C6 N2 1.326(5) .
C6 C7 1.370(5) .
C7 C8 1.393(5) .
C7 H7 0.9300 .
C8 C9 1.380(5) .
C8 C16 1.477(6) .
C9 C10 1.371(5) .
C9 H9 0.9300 .
C10 N2 1.332(4) .
C10 C11 1.476(5) .
C11 N3 1.345(4) .
C11 C12 1.376(5) .
C12 C13 1.370(6) .
C12 H12 0.9300 .
C13 C14 1.360(6) .
C13 H13 0.9300 .
C14 C15 1.375(5) .
C14 H14 0.9300 .
C15 N3 1.326(5) .
C15 H15 0.9300 .
C16 C21 1.360(6) .
C16 C17 1.361(6) .
C17 C18 1.369(7) .
C17 H17 0.9300 .
C18 C19 1.342(7) .
C18 H18 0.9300 .
C19 C20 1.362(8) .
C19 C22 1.505(7) .
C20 C21 1.381(7) .
C20 H20 0.9300 .
C21 H21 0.9300 .
C22 H22A 0.9600 .
C22 H22B 0.9600 .
C22 H22C 0.9600 .
C23 O2 1.225(4) .
C23 O1 1.267(4) .
C23 C24 1.501(5) .
C24 C25 1.375(5) .
C24 C29 1.386(5) .
C25 C26 1.355(6) .
C25 H25 0.9300 .
C26 C27 1.363(6) .
C26 H26 0.9300 .
C27 C28 1.379(6) .
C27 H27 0.9300 .
C28 O3 1.366(4) .
C28 C29 1.378(5) .
C29 H29 0.9300 .
C30 O3 1.413(5) .
C30 C31 1.509(5) .
C30 H30A 0.9700 .
C30 H30B 0.9700 .
C31 C41 1.380(5) .
C31 C32 1.385(5) .
C32 C41 1.399(5) 2_566
C32 C33 1.494(5) .
C33 O4 1.392(5) .
C33 H33A 0.9700 .
C33 H33B 0.9700 .
C34 C35 1.352(6) .
C34 C39 1.359(6) .
C34 O4 1.376(5) .
C35 C36 1.378(7) .
C35 H35 0.9300 .
C36 C37 1.358(8) .
C36 H36 0.9300 .
C37 C38 1.358(7) .
C37 H37 0.9300 .
C38 C39 1.386(6) .
C38 C40 1.480(7) .
C39 H39 0.9300 .
C40 O5 1.209(6) .
C40 O6 1.307(6) .
C41 C32 1.399(5) 2_566
C41 C42 1.509(5) .
C42 O7 1.410(5) .
C42 H42A 0.9700 .
C42 H42B 0.9700 .
C43 O7 1.363(4) .
C43 C48 1.367(5) .
C43 C44 1.368(6) .
C44 C45 1.376(7) .
C44 H44 0.9300 .
C45 C46 1.364(6) .
C45 H45 0.9300 .
C46 C47 1.374(6) .
C46 H46 0.9300 .
C47 C48 1.383(5) .
C47 C49 1.498(5) .
C48 H48 0.9300 .
C49 O9 1.227(5) .
C49 O8 1.244(5) .
C50 C51 1.485(9) .
C50 H50A 0.9600 .
C50 H50B 0.9600 .
C50 H50C 0.9600 .
C51 O10 1.405(7) .
C51 H51A 0.9700 .
C51 H51B 0.9700 .
O8 Cu1 2.141(2) 1_455
O10 H10 0.8200 .
O6 H6 0.96(7) .
O1W H1A 0.914(10) .
O1W H1B 0.911(10) .

loop_
_geom_hbond_atom_site_label_D
_geom_hbond_atom_site_label_H
_geom_hbond_atom_site_label_A
_geom_hbond_distance_DH
_geom_hbond_distance_HA
_geom_hbond_distance_DA
_geom_hbond_angle_DHA
_geom_hbond_site_symmetry_A
O10 H10 O8 0.82 2.09 2.839(4) 151.5 .
O1W H1A O2 0.914(10) 2.03(3) 2.898(6) 159(8) .
O6 H6 O9 0.96(7) 1.62(7) 2.548(5) 161(6) 1_665
O1W H1B O5 0.911(10) 2.029(19) 2.924(6) 167(7) 2_665

loop_
_geom_torsion_atom_site_label_1
_geom_torsion_atom_site_label_2
_geom_torsion_atom_site_label_3
_geom_torsion_atom_site_label_4
_geom_torsion
_geom_torsion_site_symmetry_1
_geom_torsion_site_symmetry_4
N1 C1 C2 C3 0.1(7) . .
C1 C2 C3 C4 0.0(7) . .
C2 C3 C4 C5 0.2(6) . .
C3 C4 C5 N1 -0.5(6) . .
C3 C4 C5 C6 179.4(4) . .
N1 C5 C6 N2 -0.4(5) . .
C4 C5 C6 N2 179.7(3) . .
N1 C5 C6 C7 177.3(4) . .
C4 C5 C6 C7 -2.7(6) . .
N2 C6 C7 C8 0.2(6) . .
C5 C6 C7 C8 -177.3(3) . .
C6 C7 C8 C9 -0.9(5) . .
C6 C7 C8 C16 176.2(3) . .
C7 C8 C9 C10 1.4(5) . .
C16 C8 C9 C10 -175.6(3) . .
C8 C9 C10 N2 -1.2(5) . .
C8 C9 C10 C11 177.8(3) . .
N2 C10 C11 N3 0.4(4) . .
C9 C10 C11 N3 -178.7(3) . .
N2 C10 C11 C12 179.7(3) . .
C9 C10 C11 C12 0.6(6) . .
N3 C11 C12 C13 0.6(6) . .
C10 C11 C12 C13 -178.6(3) . .
C11 C12 C13 C14 0.4(6) . .
C12 C13 C14 C15 -1.0(6) . .
C13 C14 C15 N3 0.8(6) . .
C9 C8 C16 C21 -3.9(6) . .
C7 C8 C16 C21 179.1(4) . .
C9 C8 C16 C17 173.5(4) . .
C7 C8 C16 C17 -3.5(6) . .
C21 C16 C17 C18 3.7(8) . .
C8 C16 C17 C18 -173.7(4) . .
C16 C17 C18 C19 0.6(8) . .
C17 C18 C19 C20 -4.7(9) . .
C17 C18 C19 C22 175.1(5) . .
C18 C19 C20 C21 4.5(10) . .
C22 C19 C20 C21 -175.2(6) . .
C17 C16 C21 C20 -3.9(8) . .
C8 C16 C21 C20 173.7(5) . .
C19 C20 C21 C16 -0.2(10) . .
O2 C23 C24 C25 -11.7(6) . .
O1 C23 C24 C25 169.5(3) . .
O2 C23 C24 C29 164.5(4) . .
O1 C23 C24 C29 -14.3(5) . .
C29 C24 C25 C26 -1.1(6) . .
C23 C24 C25 C26 175.1(4) . .
C24 C25 C26 C27 0.4(8) . .
C25 C26 C27 C28 -0.6(8) . .
C26 C27 C28 O3 -178.6(4) . .
C26 C27 C28 C29 1.5(7) . .
O3 C28 C29 C24 178.0(4) . .
C27 C28 C29 C24 -2.2(6) . .
C25 C24 C29 C28 1.9(6) . .
C23 C24 C29 C28 -174.3(3) . .
O3 C30 C31 C41 92.8(5) . .
O3 C30 C31 C32 -89.0(4) . .
C41 C31 C32 C41 1.8(7) . 2_566
C30 C31 C32 C41 -176.5(4) . 2_566
C41 C31 C32 C33 -176.4(4) . .
C30 C31 C32 C33 5.3(6) . .
C31 C32 C33 O4 -82.3(5) . .
C41 C32 C33 O4 99.4(4) 2_566 .
C39 C34 C35 C36 0.7(8) . .
O4 C34 C35 C36 -177.5(5) . .
C34 C35 C36 C37 -0.1(10) . .
C35 C36 C37 C38 -0.2(10) . .
C36 C37 C38 C39 -0.2(9) . .
C36 C37 C38 C40 179.8(6) . .
C35 C34 C39 C38 -1.1(7) . .
O4 C34 C39 C38 177.0(4) . .
C37 C38 C39 C34 0.8(7) . .
C40 C38 C39 C34 -179.1(4) . .
C37 C38 C40 O5 8.4(8) . .
C39 C38 C40 O5 -171.7(5) . .
C37 C38 C40 O6 -170.9(5) . .
C39 C38 C40 O6 9.1(6) . .
C32 C31 C41 C32 -1.8(7) . 2_566
C30 C31 C41 C32 176.4(4) . 2_566
C32 C31 C41 C42 174.8(4) . .
C30 C31 C41 C42 -6.9(6) . .
C31 C41 C42 O7 105.3(4) . .
C32 C41 C42 O7 -78.0(4) 2_566 .
O7 C43 C44 C45 -179.0(5) . .
C48 C43 C44 C45 -1.1(8) . .
C43 C44 C45 C46 2.2(10) . .
C44 C45 C46 C47 -1.8(9) . .
C45 C46 C47 C48 0.5(7) . .
C45 C46 C47 C49 176.2(5) . .
O7 C43 C48 C47 177.5(3) . .
C44 C43 C48 C47 -0.2(6) . .
C46 C47 C48 C43 0.5(6) . .
C49 C47 C48 C43 -175.2(3) . .
C46 C47 C49 O9 -13.0(6) . .
C48 C47 C49 O9 162.7(4) . .
C46 C47 C49 O8 169.7(4) . .
C48 C47 C49 O8 -14.6(5) . .
C2 C1 N1 C5 -0.5(6) . .
C2 C1 N1 Cu1 -176.8(3) . .
C4 C5 N1 C1 0.7(6) . .
C6 C5 N1 C1 -179.3(3) . .
C4 C5 N1 Cu1 177.4(3) . .
C6 C5 N1 Cu1 -2.5(4) . .
N2 Cu1 N1 C1 179.8(3) . .
O1 Cu1 N1 C1 -22.4(3) . .
N3 Cu1 N1 C1 -171.9(3) . .
O8 Cu1 N1 C1 69.4(3) 1_655 .
N2 Cu1 N1 C5 3.3(3) . .
O1 Cu1 N1 C5 161.1(3) . .
N3 Cu1 N1 C5 11.6(5) . .
O8 Cu1 N1 C5 -107.1(3) 1_655 .
C7 C6 N2 C10 0.1(5) . .
C5 C6 N2 C10 178.0(3) . .
C7 C6 N2 Cu1 -174.5(3) . .
C5 C6 N2 Cu1 3.3(4) . .
C9 C10 N2 C6 0.4(5) . .
C11 C10 N2 C6 -178.7(3) . .
C9 C10 N2 Cu1 175.0(3) . .
C11 C10 N2 Cu1 -4.1(4) . .
O1 Cu1 N2 C6 -81.6(4) . .
N1 Cu1 N2 C6 -3.7(3) . .
N3 Cu1 N2 C6 179.3(3) . .
O8 Cu1 N2 C6 92.0(3) 1_655 .
O1 Cu1 N2 C10 103.6(3) . .
N1 Cu1 N2 C10 -178.4(3) . .
N3 Cu1 N2 C10 4.6(3) . .
O8 Cu1 N2 C10 -82.7(3) 1_655 .
C14 C15 N3 C11 0.2(6) . .
C14 C15 N3 Cu1 174.9(3) . .
C12 C11 N3 C15 -0.9(5) . .
C10 C11 N3 C15 178.4(3) . .
C12 C11 N3 Cu1 -176.1(3) . .
C10 C11 N3 Cu1 3.2(4) . .
N2 Cu1 N3 C15 -179.1(3) . .
O1 Cu1 N3 C15 23.8(3) . .
N1 Cu1 N3 C15 172.6(3) . .
O8 Cu1 N3 C15 -67.4(3) 1_655 .
N2 Cu1 N3 C11 -4.1(2) . .
O1 Cu1 N3 C11 -161.2(2) . .
N1 Cu1 N3 C11 -12.5(5) . .
O8 Cu1 N3 C11 107.5(2) 1_655 .
O2 C23 O1 Cu1 -28.3(5) . .
C24 C23 O1 Cu1 150.5(2) . .
N2 Cu1 O1 C23 3.3(4) . .
N1 Cu1 O1 C23 -71.6(3) . .
N3 Cu1 O1 C23 97.6(2) . .
O8 Cu1 O1 C23 -170.8(2) 1_655 .
C29 C28 O3 C30 -0.4(6) . .
C27 C28 O3 C30 179.8(4) . .
C31 C30 O3 C28 -174.5(3) . .
C35 C34 O4 C33 -148.2(4) . .
C39 C34 O4 C33 33.6(6) . .
C32 C33 O4 C34 -176.2(3) . .
C48 C43 O7 C42 11.8(5) . .
C44 C43 O7 C42 -170.4(4) . .
C41 C42 O7 C43 171.6(3) . .
O9 C49 O8 Cu1 -9.0(5) . 1_455
C47 C49 O8 Cu1 168.2(2) . 1_455
